data_4113228
loop_
_publ_author_name
'Vincent Mascitti'
'E. J. Corey'

_publ_section_title
;
 Total Synthesis of (\+-)-Pentacycloanammoxic Acid
;
_journal_name_full 'Journal of the American Chemical Society'
_journal_page_first 15664
_journal_page_last 15665
_journal_paper_doi 10.1021/ja044089a
_journal_volume 126
_journal_year 2004
_chemical_formula_sum 'C13 H16 N2 O'
_chemical_formula_weight 216.28
_chemical_name_systematic
; 
 ? 
;
_space_group_IT_number 14
_symmetry_cell_setting monoclinic
_symmetry_space_group_name_Hall '-P 2yn'
_symmetry_space_group_name_H-M 'P 1 21/n 1'
_atom_sites_solution_hydrogens difmap
_atom_sites_solution_primary direct
_atom_sites_solution_secondary difmap
_audit_creation_method SHELXL-97
_cell_angle_alpha 90.00
_cell_angle_beta 97.375(14)
_cell_angle_gamma 90.00
_cell_formula_units_Z 4
_cell_length_a 11.316(9)
_cell_length_b 6.229(5)
_cell_length_c 15.518(13)
_cell_measurement_temperature 213(2)
_cell_volume 1084.8(15)
_computing_cell_refinement 'SMART (BRUKER, V5.625, 2001)'
_computing_data_collection 'ASTRO (BRUKER, V5.007, 1997)'
_computing_data_reduction 'SAINT (BRUKER, V6.22, 2001)'
_computing_molecular_graphics 'SHELXTL (BRUKER, 2000, V6.1)'
_computing_publication_material 'XCIF (Sheldrick and BRUKER, 1997, V5.1)'
_computing_structure_refinement 'SHELXL-97 (Sheldrick, 1997)'
_computing_structure_solution 'SHELXS-97 (Sheldrick, 1990)'
_diffrn_ambient_temperature 213(2)
_diffrn_detector_area_resol_mean 836.6
_diffrn_measured_fraction_theta_full 0.988
_diffrn_measured_fraction_theta_max 0.988
_diffrn_measurement_device_type 'Bruker CCD'
_diffrn_measurement_method '\w, 0.3 deg'
_diffrn_radiation_monochromator graphite
_diffrn_radiation_source 'normal-focus sealed tube'
_diffrn_radiation_type MoK\a
_diffrn_radiation_wavelength 0.71073
_diffrn_reflns_av_R_equivalents 0.0410
_diffrn_reflns_av_sigmaI/netI 0.0272
_diffrn_reflns_limit_h_max 14
_diffrn_reflns_limit_h_min -11
_diffrn_reflns_limit_k_max 6
_diffrn_reflns_limit_k_min -8
_diffrn_reflns_limit_l_max 20
_diffrn_reflns_limit_l_min -19
_diffrn_reflns_number 6788
_diffrn_reflns_theta_full 27.92
_diffrn_reflns_theta_max 27.92
_diffrn_reflns_theta_min 2.10
_diffrn_standards_decay_% <1
_diffrn_standards_interval_count 0
_diffrn_standards_number 0
_exptl_absorpt_coefficient_mu 0.085
_exptl_absorpt_correction_type none
_exptl_crystal_colour colorless
_exptl_crystal_density_diffrn 1.324
_exptl_crystal_density_meas 0
_exptl_crystal_description chunk
_exptl_crystal_F_000 464
_exptl_crystal_size_max 0.12
_exptl_crystal_size_mid 0.08
_exptl_crystal_size_min 0.04
_refine_diff_density_max 0.296
_refine_diff_density_min -0.162
_refine_diff_density_rms 0.039
_refine_ls_extinction_method none
_refine_ls_goodness_of_fit_ref 1.034
_refine_ls_hydrogen_treatment refined
_refine_ls_matrix_type full
_refine_ls_number_parameters 209
_refine_ls_number_reflns 2557
_refine_ls_number_restraints 0
_refine_ls_restrained_S_all 1.034
_refine_ls_R_factor_all 0.0554
_refine_ls_R_factor_gt 0.0471
_refine_ls_shift/su_max 0.000
_refine_ls_shift/su_mean 0.000
_refine_ls_structure_factor_coef Fsqd
_refine_ls_weighting_details 'calc w=1/[\s^2^(Fo^2^)+(0.0621P)^2^+0.3409P] where P=(Fo^2^+2Fc^2^)/3'
_refine_ls_weighting_scheme calc
_refine_ls_wR_factor_gt 0.1203
_refine_ls_wR_factor_ref 0.1265
_reflns_number_gt 2164
_reflns_number_total 2557
_reflns_threshold_expression >2sigma(I)
_cod_data_source_file ja044089asi20040928_034626.cif
_cod_data_source_block ejc70t
_cod_database_code 4113228

loop_
_symmetry_equiv_pos_as_xyz
'x, y, z'
'-x+1/2, y+1/2, -z+1/2'
'-x, -y, -z'
'x-1/2, -y-1/2, z-1/2'

loop_
_atom_site_label
_atom_site_type_symbol
_atom_site_fract_x
_atom_site_fract_y
_atom_site_fract_z
_atom_site_U_iso_or_equiv
_atom_site_adp_type
_atom_site_occupancy
_atom_site_symmetry_multiplicity
_atom_site_calc_flag
O1 O -0.05930(10) 0.1596(2) 0.38892(8) 0.0557(3) Uani 1 1 d
N1 N 0.51084(11) 0.4016(2) 0.64125(8) 0.0414(3) Uani 1 1 d
N2 N 0.43657(12) 0.5479(2) 0.64724(8) 0.0416(3) Uani 1 1 d
C1 C 0.04245(13) 0.1053(3) 0.38393(9) 0.0404(4) Uani 1 1 d
C2 C 0.15084(13) 0.2494(2) 0.40194(9) 0.0362(3) Uani 1 1 d
H1 H 0.1386(16) 0.389(3) 0.3754(12) 0.048(5) Uiso 1 1 d
C3 C 0.19658(11) 0.2438(2) 0.49991(8) 0.0309(3) Uani 1 1 d
H2 H 0.1364(15) 0.220(3) 0.5389(11) 0.037(4) Uiso 1 1 d
C4 C 0.29614(12) 0.4084(2) 0.52907(9) 0.0325(3) Uani 1 1 d
H3 H 0.2981(15) 0.537(3) 0.4908(11) 0.043(4) Uiso 1 1 d
C5 C 0.30953(13) 0.4821(2) 0.62413(9) 0.0363(3) Uani 1 1 d
H4 H 0.2622(15) 0.604(3) 0.6314(11) 0.041(4) Uiso 1 1 d
C6 C 0.28831(13) 0.3012(3) 0.68663(9) 0.0377(3) Uani 1 1 d
H6 H 0.3042(15) 0.355(3) 0.7458(12) 0.044(4) Uiso 1 1 d
H5 H 0.2036(16) 0.257(3) 0.6773(11) 0.047(5) Uiso 1 1 d
C7 C 0.37430(15) 0.1193(2) 0.67420(9) 0.0380(3) Uani 1 1 d
H8 H 0.4226(17) 0.084(3) 0.7288(13) 0.054(5) Uiso 1 1 d
H7 H 0.3309(18) -0.005(3) 0.6520(12) 0.055(5) Uiso 1 1 d
C8 C 0.45797(12) 0.1926(2) 0.61028(9) 0.0336(3) Uani 1 1 d
H9 H 0.5222(15) 0.092(3) 0.6082(10) 0.040(4) Uiso 1 1 d
C9 C 0.39253(11) 0.2372(2) 0.51934(8) 0.0298(3) Uani 1 1 d
H10 H 0.4512(14) 0.271(2) 0.4787(10) 0.033(4) Uiso 1 1 d
C10 C 0.29536(11) 0.0785(2) 0.48192(8) 0.0274(3) Uani 1 1 d
H11 H 0.2986(13) -0.069(3) 0.5034(10) 0.033(4) Uiso 1 1 d
C11 C 0.25777(13) 0.1086(2) 0.38275(8) 0.0328(3) Uani 1 1 d
H12 H 0.3165(15) 0.181(3) 0.3542(11) 0.040(4) Uiso 1 1 d
C12 C 0.20393(14) -0.0887(3) 0.33362(10) 0.0405(4) Uani 1 1 d
H13 H 0.2538(15) -0.214(3) 0.3399(11) 0.040(4) Uiso 1 1 d
H14 H 0.1947(16) -0.058(3) 0.2713(13) 0.051(5) Uiso 1 1 d
C13 C 0.08183(14) -0.1181(3) 0.36368(12) 0.0453(4) Uani 1 1 d
H16 H 0.0888(16) -0.207(3) 0.4190(13) 0.053(5) Uiso 1 1 d
H15 H 0.0228(18) -0.182(3) 0.3198(13) 0.059(5) Uiso 1 1 d

loop_
_atom_site_aniso_label
_atom_site_aniso_U_11
_atom_site_aniso_U_22
_atom_site_aniso_U_33
_atom_site_aniso_U_23
_atom_site_aniso_U_13
_atom_site_aniso_U_12
O1 0.0351(6) 0.0719(8) 0.0573(7) -0.0048(6) -0.0051(5) 0.0114(6)
N1 0.0359(6) 0.0493(8) 0.0391(6) -0.0068(5) 0.0056(5) -0.0085(6)
N2 0.0479(7) 0.0360(7) 0.0400(7) -0.0036(5) 0.0024(5) -0.0091(6)
C1 0.0355(7) 0.0499(9) 0.0332(7) -0.0012(6) -0.0052(5) 0.0057(6)
C2 0.0388(7) 0.0323(7) 0.0357(7) 0.0029(6) -0.0025(5) 0.0074(6)
C3 0.0294(6) 0.0312(7) 0.0319(6) -0.0010(5) 0.0029(5) 0.0040(5)
C4 0.0383(7) 0.0250(6) 0.0337(7) 0.0034(5) 0.0027(5) 0.0016(5)
C5 0.0382(7) 0.0301(7) 0.0400(7) -0.0068(6) 0.0029(6) 0.0054(6)
C6 0.0345(7) 0.0490(9) 0.0308(7) -0.0045(6) 0.0090(5) -0.0028(6)
C7 0.0520(9) 0.0318(7) 0.0300(7) 0.0023(5) 0.0048(6) -0.0011(6)
C8 0.0283(6) 0.0366(7) 0.0353(7) -0.0048(6) 0.0015(5) 0.0048(5)
C9 0.0285(6) 0.0325(7) 0.0294(6) 0.0000(5) 0.0071(5) -0.0025(5)
C10 0.0290(6) 0.0257(6) 0.0275(6) 0.0011(5) 0.0034(5) 0.0020(5)
C11 0.0347(7) 0.0356(7) 0.0281(6) 0.0017(5) 0.0039(5) 0.0023(6)
C12 0.0420(8) 0.0428(8) 0.0350(7) -0.0066(6) -0.0017(6) 0.0053(7)
C13 0.0385(8) 0.0446(9) 0.0501(9) -0.0057(7) -0.0045(7) -0.0023(7)

loop_
_atom_type_symbol
_atom_type_description
_atom_type_scat_dispersion_real
_atom_type_scat_dispersion_imag
_atom_type_scat_source
C C 0.0033 0.0016 'International Tables Vol C Tables 4.2.6.8 and 6.1.1.4'
H H 0.0000 0.0000 'International Tables Vol C Tables 4.2.6.8 and 6.1.1.4'
N N 0.0061 0.0033 'International Tables Vol C Tables 4.2.6.8 and 6.1.1.4'
O O 0.0106 0.0060 'International Tables Vol C Tables 4.2.6.8 and 6.1.1.4'

loop_
_geom_angle_atom_site_label_1
_geom_angle_atom_site_label_2
_geom_angle_atom_site_label_3
_geom_angle
N2 N1 C8 114.55(13)
N1 N2 C5 114.66(13)
O1 C1 C13 125.45(16)
O1 C1 C2 125.12(16)
C13 C1 C2 109.35(13)
C1 C2 C3 109.22(12)
C1 C2 C11 105.17(13)
C3 C2 C11 90.29(10)
C1 C2 H1 112.8(11)
C3 C2 H1 116.9(11)
C11 C2 H1 120.0(11)
C2 C3 C4 114.38(11)
C2 C3 C10 89.78(10)
C4 C3 C10 88.76(11)
C2 C3 H2 116.2(9)
C4 C3 H2 117.3(10)
C10 C3 H2 125.3(10)
C5 C4 C9 108.45(11)
C5 C4 C3 117.26(12)
C9 C4 C3 90.62(12)
C5 C4 H3 109.0(10)
C9 C4 H3 115.1(10)
C3 C4 H3 115.3(10)
N2 C5 C6 105.97(12)
N2 C5 C4 106.64(12)
C6 C5 C4 112.71(13)
N2 C5 H4 107.2(10)
C6 C5 H4 112.3(10)
C4 C5 H4 111.6(10)
C7 C6 C5 108.29(12)
C7 C6 H6 109.5(10)
C5 C6 H6 108.6(11)
C7 C6 H5 113.4(10)
C5 C6 H5 109.9(10)
H6 C6 H5 107.0(14)
C6 C7 C8 108.64(12)
C6 C7 H8 110.9(11)
C8 C7 H8 108.0(11)
C6 C7 H7 110.0(12)
C8 C7 H7 109.9(12)
H8 C7 H7 109.5(16)
N1 C8 C7 108.02(12)
N1 C8 C9 105.40(12)
C7 C8 C9 112.70(13)
N1 C8 H9 107.7(10)
C7 C8 H9 111.3(10)
C9 C8 H9 111.4(10)
C8 C9 C10 117.97(11)
C8 C9 C4 107.37(11)
C10 C9 C4 90.06(11)
C8 C9 H10 109.8(9)
C10 C9 H10 113.5(9)
C4 C9 H10 117.0(9)
C9 C10 C11 112.83(11)
C9 C10 C3 90.11(11)
C11 C10 C3 89.21(10)
C9 C10 H11 118.9(9)
C11 C10 H11 116.4(9)
C3 C10 H11 123.6(9)
C12 C11 C2 106.18(13)
C12 C11 C10 115.90(12)
C2 C11 C10 89.96(10)
C12 C11 H12 113.7(10)
C2 C11 H12 115.4(10)
C10 C11 H12 113.4(10)
C13 C12 C11 105.22(13)
C13 C12 H13 114.5(10)
C11 C12 H13 114.3(10)
C13 C12 H14 109.9(11)
C11 C12 H14 108.7(11)
H13 C12 H14 104.2(15)
C1 C13 C12 104.86(14)
C1 C13 H16 108.5(11)
C12 C13 H16 110.4(11)
C1 C13 H15 109.3(12)
C12 C13 H15 113.7(12)
H16 C13 H15 109.9(16)

loop_
_geom_bond_atom_site_label_1
_geom_bond_atom_site_label_2
_geom_bond_distance
O1 C1 1.212(2)
N1 N2 1.251(2)
N1 C8 1.487(2)
N2 C5 1.494(2)
C1 C13 1.507(3)
C1 C2 1.517(2)
C2 C3 1.542(2)
C2 C11 1.554(2)
C2 H1 0.967(19)
C3 C4 1.547(2)
C3 C10 1.571(2)
C3 H2 0.978(17)
C4 C5 1.534(2)
C4 C9 1.546(2)
C4 H3 0.998(18)
C5 C6 1.526(2)
C5 H4 0.942(17)
C6 C7 1.522(2)
C6 H6 0.973(18)
C6 H5 0.990(18)
C7 C8 1.526(2)
C7 H8 0.97(2)
C7 H7 0.96(2)
C8 C9 1.533(2)
C8 H9 0.962(17)
C9 C10 1.536(2)
C9 H10 0.995(16)
C10 C11 1.554(2)
C10 H11 0.979(17)
C11 C12 1.531(2)
C11 H12 0.956(18)
C12 C13 1.525(3)
C12 H13 0.961(18)
C12 H14 0.978(19)
C13 H16 1.01(2)
C13 H15 0.98(2)

loop_
_geom_torsion_atom_site_label_1
_geom_torsion_atom_site_label_2
_geom_torsion_atom_site_label_3
_geom_torsion_atom_site_label_4
_geom_torsion
C8 N1 N2 C5 1.38(17)
O1 C1 C2 C3 86.68(18)
C13 C1 C2 C3 -90.29(15)
O1 C1 C2 C11 -177.58(14)
C13 C1 C2 C11 5.45(16)
C1 C2 C3 C4 -171.86(11)
C11 C2 C3 C4 81.94(14)
C1 C2 C3 C10 99.60(13)
C11 C2 C3 C10 -6.59(10)
C2 C3 C4 C5 154.60(12)
C10 C3 C4 C5 -116.20(12)
C2 C3 C4 C9 -94.19(12)
C10 C3 C4 C9 -5.00(9)
N1 N2 C5 C6 59.50(16)
N1 N2 C5 C4 -60.81(15)
C9 C4 C5 N2 52.98(15)
C3 C4 C5 N2 153.63(11)
C9 C4 C5 C6 -62.89(16)
C3 C4 C5 C6 37.76(17)
N2 C5 C6 C7 -59.53(15)
C4 C5 C6 C7 56.75(16)
C5 C6 C7 C8 5.33(16)
N2 N1 C8 C7 -59.61(16)
N2 N1 C8 C9 61.10(15)
C6 C7 C8 N1 52.01(16)
C6 C7 C8 C9 -64.02(16)
N1 C8 C9 C10 -160.00(11)
C7 C8 C9 C10 -42.41(16)
N1 C8 C9 C4 -60.36(14)
C7 C8 C9 C4 57.22(15)
C5 C4 C9 C8 4.76(14)
C3 C4 C9 C8 -114.35(11)
C5 C4 C9 C10 124.22(11)
C3 C4 C9 C10 5.11(10)
C8 C9 C10 C11 -166.05(11)
C4 C9 C10 C11 84.16(12)
C8 C9 C10 C3 104.76(13)
C4 C9 C10 C3 -5.03(9)
C2 C3 C10 C9 119.43(10)
C4 C3 C10 C9 5.03(9)
C2 C3 C10 C11 6.59(10)
C4 C3 C10 C11 -107.80(10)
C1 C2 C11 C12 13.68(14)
C3 C2 C11 C12 123.71(12)
C1 C2 C11 C10 -103.37(11)
C3 C2 C11 C10 6.66(10)
C9 C10 C11 C12 155.64(12)
C3 C10 C11 C12 -114.57(14)
C9 C10 C11 C2 -96.33(13)
C3 C10 C11 C2 -6.54(10)
C2 C11 C12 C13 -27.47(15)
C10 C11 C12 C13 70.59(16)
O1 C1 C13 C12 160.58(15)
C2 C1 C13 C12 -22.46(17)
C11 C12 C13 C1 30.54(16)
